data_1528650
loop_
_publ_author_name
'Krempner, C.'
'Chisholm, M.H.'
'Gallucci, J.'

_publ_section_title
;
 The multidentate ligand (Me O Me2 Si)3 Si(-): unusual coordination modes
 in alkali metal silanides
;
_journal_name_full 'Angew. Chem. Int. ed.'
_journal_page_first 410
_journal_page_last 413
_journal_volume 47
_journal_year 2008
_chemical_formula_sum 'C36 H108 K4 O12 Si16'
_chemical_name_systematic '(K Si (Si (C H3)2 (O C H3))3)4'
_space_group_IT_number 148
_symmetry_space_group_name_Hall '-R 3'
_symmetry_space_group_name_H-M 'R -3 :H'
_cell_angle_alpha 90
_cell_angle_beta 90
_cell_angle_gamma 120
_cell_formula_units_Z 6
_cell_length_a 15.1755
_cell_length_b 15.1755
_cell_length_c 64.3817
_cell_volume 12840.416
_citation_journal_id_ASTM ACIEF5
_cod_data_source_file Krempner_ACIEF5_2008_1357.cif
_cod_data_source_block C36H108K4O12Si16
_cod_original_cell_volume 12840.42
_cod_database_code 1528650

loop_
_symmetry_equiv_pos_as_xyz
x,y,z
-y,x-y,z
-x+y,-x,z
-x,-y,-z
y,-x+y,-z
x-y,x,-z
x+2/3,y+1/3,z+1/3
-y+2/3,x-y+1/3,z+1/3
-x+y+2/3,-x+1/3,z+1/3
-x+2/3,-y+1/3,-z+1/3
y+2/3,-x+y+1/3,-z+1/3
x-y+2/3,x+1/3,-z+1/3
x+1/3,y+2/3,z+2/3
-y+1/3,x-y+2/3,z+2/3
-x+y+1/3,-x+2/3,z+2/3
-x+1/3,-y+2/3,-z+2/3
y+1/3,-x+y+2/3,-z+2/3
x-y+1/3,x+2/3,-z+2/3

loop_
_atom_site_label
_atom_site_type_symbol
_atom_site_fract_x
_atom_site_fract_y
_atom_site_fract_z
_atom_site_occupancy
_atom_site_U_iso_or_equiv
C5 C-4 0.3073 0.0352 0.01855 1 0.0
H28 H-1 0.3986 0.4127 0.153 1 0.0
H25 H+1 0.3851 -0.0008 0.1144 1 0.0
H22 H+1 0.1306 -0.0541 0.0873 1 0.0
Si3 Si+4 0.38784 0.14649 0.035862 1 0.0
K1 K+1 0.4945 0.33419 0.097681 1 0.0
H26 H+1 0.3037 -0.0985 0.1017 1 0.0
H2 H-1 0.6382 -0.0702 0.0864 1 0.0
C7 C+4 0.2363 0.1463 0.11201 1 0.0
H17 H+1 0.2496 0.1641 0.0484 1 0.0
C6 C-4 0.3125 0.2111 0.04113 1 0.0
H12 H-1 0.4222 0.2599 -0.0007 1 0.0
O2 O-2 0.49061 0.22601 0.02177 1 0.0
K2 K+1 0.6667 0.3333 0.04237 1 0.0
C4 C+4 0.4818 0.2512 0.00065 1 0.0
C12 C-4 0.5594 0.402 0.17869 1 0.0
Si2 Si+4 0.47172 -0.01655 0.058088 1 0.0
H30 H-1 0.4867 0.5247 0.1469 1 0.0
H23 H+1 0.1774 -0.0792 0.0674 1 0.0
H11 H-1 0.5432 0.3147 -0.0032 1 0.0
H10 H-1 0.4739 0.1963 -0.0085 1 0.0
C10 C+4 0.445 0.4546 0.14198 1 0.0
C1 C+4 0.5776 -0.0932 0.07773 1 0.0
Si4 Si+4 0.3113 0.05164 0.08745 1 0.0
H14 H+1 0.2486 -0.016 0.0264 1 0.0
Si5 Si-4 0.6667 0.3333 0.13484 1 0.0
H35 H+1 0.6105 0.3994 0.1876 1 0.0
H36 H+1 0.4962 0.3362 0.1791 1 0.0
O1 O-2 0.55379 -0.0148 0.0761 1 0.0
H33 H+1 0.6755 0.6092 0.1558 1 0.0
H32 H+1 0.7614 0.5805 0.1609 1 0.0
H7 H+1 0.5919 0.0644 0.0303 1 0.0
H5 H+1 0.3039 -0.1507 0.0497 1 0.0
H18 H+1 0.2958 0.2317 0.028 1 0.0
C9 C-4 0.3172 -0.0343 0.10804 1 0.0
H31 H+1 0.7347 0.5904 0.1373 1 0.0
Si6 Si+4 0.60797 0.43082 0.151085 1 0.0
H24 H+1 0.1655 0.0198 0.0676 1 0.0
H8 H+1 0.4809 -0.0067 0.0208 1 0.0
H3 H-1 0.5909 -0.1105 0.0639 1 0.0
H4 H+1 0.3771 -0.1971 0.0532 1 0.0
Si1 Si-4 0.455 0.12291 0.066576 1 0.0
H19 H-1 0.1803 0.1383 0.1031 1 0.0
H29 H-1 0.4054 0.4537 0.1299 1 0.0
C11 C-4 0.7067 0.5692 0.1513 1 0.0
H16 H+1 0.3528 0.2714 0.0498 1 0.0
H15 H+1 0.3477 0.0054 0.0136 1 0.0
H1 H-1 0.5202 -0.1533 0.084 1 0.0
C2 C-4 0.3577 -0.1487 0.0585 1 0.0
O4 O-2 0.5093 0.41514 0.1363 1 0.0
H9 H+1 0.5459 -0.0561 0.0291 1 0.0
H27 H+1 0.266 -0.0481 0.1187 1 0.0
H20 H-1 0.2613 0.2084 0.1203 1 0.0
H6 H+1 0.3329 -0.167 0.0728 1 0.0
H21 H-1 0.2119 0.0873 0.1213 1 0.0
H34 H+1 0.5464 0.4555 0.1837 1 0.0
C3 C-4 0.5296 -0.002 0.03135 1 0.0
H13 H+1 0.2836 0.0581 0.0067 1 0.0
O3 O-2 0.31585 0.15335 0.09954 1 0.0
C8 C-4 0.1806 -0.0246 0.07611 1 0.0
